data_2202609
loop_
_publ_author_name
'Mahmoudkhani, Amir H.'
'Vargas-Baca, Ignacio'

_publ_section_title
;
 <i>N</i>-(<i>tert</i>-Butyl)-<i>S</i>-(4-methylphenyl)thiohydroxylamine
;
_journal_issue 7
_journal_name_full 'Acta Crystallographica Section E'
_journal_page_first o1082
_journal_page_last o1083
_journal_paper_doi 10.1107/S1600536803014247
_journal_volume 59
_journal_year 2003
_chemical_formula_iupac 'C11 H17 N S'
_chemical_formula_moiety 'C11 H17 N S'
_chemical_formula_sum 'C11 H17 N S'
_chemical_formula_weight 195.32
_chemical_name_common (tert-Butyl)(p-Tolyl)Sulfenamide
_chemical_name_systematic
;
N-(tert-Butyl)-S-(4-Methylphenyl)thiohydroxylamine
;
_space_group_IT_number 15
_symmetry_cell_setting monoclinic
_symmetry_space_group_name_Hall '-C 2yc'
_symmetry_space_group_name_H-M 'C 1 2/c 1'
_atom_sites_solution_hydrogens geom
_atom_sites_solution_primary direct
_atom_sites_solution_secondary difmap
_cell_angle_alpha 90.00
_cell_angle_beta 115.533(9)
_cell_angle_gamma 90.00
_cell_formula_units_Z 8
_cell_length_a 24.604(15)
_cell_length_b 6.267(4)
_cell_length_c 16.533(10)
_cell_measurement_reflns_used 833
_cell_measurement_temperature 173(2)
_cell_measurement_theta_max 24
_cell_measurement_theta_min 1
_cell_volume 2300(2)
_computing_cell_refinement 'SMART and SAINT (Bruker. 1997)'
_computing_data_collection 'SMART (Bruker. 1997)'
_computing_data_reduction 'SAINT and SADABS'
_computing_molecular_graphics 'DIAMOND (Brandenburg, 2001)'
_computing_publication_material SHELXTL
_computing_structure_refinement SHELXTL
_computing_structure_solution 'SHELXTL (Bruker, 2001)'
_diffrn_ambient_temperature 173(2)
_diffrn_measured_fraction_theta_full 0.999
_diffrn_measured_fraction_theta_max 0.999
_diffrn_measurement_device_type 'Bruker P4 CCD'
_diffrn_measurement_method \w
_diffrn_radiation_monochromator graphite
_diffrn_radiation_source 'rotating anode'
_diffrn_radiation_type MoK\a
_diffrn_radiation_wavelength 0.71073
_diffrn_reflns_av_R_equivalents 0.066
_diffrn_reflns_av_sigmaI/netI 0.069
_diffrn_reflns_limit_h_max 29
_diffrn_reflns_limit_h_min -27
_diffrn_reflns_limit_k_max 7
_diffrn_reflns_limit_k_min -7
_diffrn_reflns_limit_l_max 19
_diffrn_reflns_limit_l_min -19
_diffrn_reflns_number 8741
_diffrn_reflns_theta_full 25.35
_diffrn_reflns_theta_max 25.35
_diffrn_reflns_theta_min 1.83
_diffrn_standards_decay_% 0
_diffrn_standards_interval_count 0
_diffrn_standards_interval_time 0
_diffrn_standards_number 0
_exptl_absorpt_coefficient_mu 0.240
_exptl_absorpt_correction_T_max 0.996
_exptl_absorpt_correction_T_min 0.9103
_exptl_absorpt_correction_type multi-scan
_exptl_absorpt_process_details '(SADABS; Sheldrick, 2001)'
_exptl_crystal_colour colorless
_exptl_crystal_density_diffrn 1.128
_exptl_crystal_density_method 'not measured'
_exptl_crystal_description needle
_exptl_crystal_F_000 848
_exptl_crystal_size_max 0.40
_exptl_crystal_size_mid 0.12
_exptl_crystal_size_min 0.02
_refine_diff_density_max 0.233
_refine_diff_density_min -0.255
_refine_ls_extinction_method none
_refine_ls_goodness_of_fit_ref 1.007
_refine_ls_hydrogen_treatment mixed
_refine_ls_matrix_type full
_refine_ls_number_parameters 130
_refine_ls_number_reflns 2108
_refine_ls_number_restraints 0
_refine_ls_restrained_S_all 1.007
_refine_ls_R_factor_all 0.087
_refine_ls_R_factor_gt 0.044
_refine_ls_shift/su_max 0.008
_refine_ls_shift/su_mean 0.000
_refine_ls_structure_factor_coef Fsqd
_refine_ls_weighting_details 'calc w = 1/[\s^2^(Fo^2^)+(0.0538P)^2^+0.5048P] where P = (Fo^2^+2Fc^2^)/3'
_refine_ls_weighting_scheme calc
_refine_ls_wR_factor_gt 0.098
_refine_ls_wR_factor_ref 0.114
_reflns_number_gt 1359
_reflns_number_total 2108
_reflns_threshold_expression I>2\s(I)
_cod_data_source_file dn6083.cif
_cod_data_source_block I
_cod_original_sg_symbol_H-M 'C 2/c'
_cod_database_code 2202609
_cod_database_fobs_code 2202609

loop_
_symmetry_equiv_pos_as_xyz
'x, y, z'
'-x, y, -z+1/2'
'x+1/2, y+1/2, z'
'-x+1/2, y+1/2, -z+1/2'
'-x, -y, -z'
'x, -y, z-1/2'
'-x+1/2, -y+1/2, -z'
'x+1/2, -y+1/2, z-1/2'

loop_
_atom_site_label
_atom_site_fract_x
_atom_site_fract_y
_atom_site_fract_z
_atom_site_U_iso_or_equiv
_atom_site_adp_type
_atom_site_calc_flag
_atom_site_refinement_flags
_atom_site_occupancy
_atom_site_disorder_assembly
_atom_site_disorder_group
_atom_site_type_symbol
S1 0.19646(3) 0.22861(9) 0.24637(4) 0.0330(2) Uani d . 1 . . S
N1 0.17883(10) -0.0219(3) 0.26544(15) 0.0296(5) Uani d . 1 . . N
C1 0.14122(11) 0.2862(4) 0.13632(16) 0.0280(6) Uani d . 1 . . C
C2 0.09857(11) 0.1387(4) 0.08236(17) 0.0313(6) Uani d . 1 . . C
H2 0.0982 -0.0019 0.1036 0.038(7) Uiso calc R 1 . . H
C3 0.05673(12) 0.1983(4) -0.00225(17) 0.0332(6) Uani d . 1 . . C
H3 0.0280 0.0964 -0.0385 0.028(6) Uiso calc R 1 . . H
C4 0.05537(11) 0.4034(4) -0.03618(17) 0.0308(6) Uani d . 1 . . C
C5 0.09886(11) 0.5476(4) 0.01906(18) 0.0327(6) Uani d . 1 . . C
H5 0.0995 0.6881 -0.0021 0.032(7) Uiso calc R 1 . . H
C6 0.14082(11) 0.4906(4) 0.10353(17) 0.0320(6) Uani d . 1 . . C
H6 0.1698 0.5921 0.1397 0.043(8) Uiso calc R 1 . . H
C7 0.15740(11) -0.0537(3) 0.33597(17) 0.0290(6) Uani d . 1 . . C
C8 0.09554(12) 0.0507(4) 0.30440(19) 0.0403(7) Uani d . 1 . . C
H8A 0.0991 0.2042 0.2963 0.060 Uiso calc R 1 . . H
H8B 0.0801 0.0278 0.3493 0.060 Uiso calc R 1 . . H
H8C 0.0678 -0.0128 0.2473 0.060 Uiso calc R 1 . . H
C9 0.15287(13) -0.2951(4) 0.34376(19) 0.0421(7) Uani d . 1 . . C
H9A 0.1260 -0.3541 0.2852 0.063 Uiso calc R 1 . . H
H9B 0.1368 -0.3274 0.3873 0.063 Uiso calc R 1 . . H
H9C 0.1930 -0.3589 0.3638 0.063 Uiso calc R 1 . . H
C10 0.20082(14) 0.0396(4) 0.42626(18) 0.0489(8) Uani d . 1 . . C
H10A 0.2408 -0.0234 0.4445 0.073 Uiso calc R 1 . . H
H10B 0.1861 0.0074 0.4714 0.073 Uiso calc R 1 . . H
H10C 0.2033 0.1946 0.4207 0.073 Uiso calc R 1 . . H
C11 0.00922(12) 0.4666(4) -0.12766(17) 0.0416(7) Uani d . 1 . . C
H11A -0.0034 0.3404 -0.1663 0.062 Uiso calc R 1 . . H
H11B 0.0267 0.5718 -0.1535 0.062 Uiso calc R 1 . . H
H11C -0.0258 0.5291 -0.1229 0.062 Uiso calc R 1 . . H
H1 0.2060(10) -0.104(3) 0.2716(15) 0.021(7) Uiso d . 1 . . H

loop_
_atom_site_aniso_label
_atom_site_aniso_U_11
_atom_site_aniso_U_22
_atom_site_aniso_U_33
_atom_site_aniso_U_12
_atom_site_aniso_U_13
_atom_site_aniso_U_23
S1 0.0284(4) 0.0334(3) 0.0326(4) -0.0050(3) 0.0087(3) 0.0021(3)
N1 0.0301(13) 0.0258(10) 0.0370(14) 0.0053(10) 0.0184(11) 0.0012(10)
C1 0.0234(14) 0.0325(12) 0.0286(14) -0.0003(10) 0.0118(12) -0.0015(11)
C2 0.0351(17) 0.0292(12) 0.0306(15) -0.0045(11) 0.0151(14) -0.0014(11)
C3 0.0323(16) 0.0389(14) 0.0290(15) -0.0112(12) 0.0138(13) -0.0092(13)
C4 0.0277(16) 0.0417(14) 0.0260(15) 0.0007(11) 0.0145(13) -0.0008(12)
C5 0.0371(17) 0.0301(13) 0.0323(16) 0.0000(12) 0.0164(14) 0.0009(12)
C6 0.0322(16) 0.0284(13) 0.0354(16) -0.0063(11) 0.0144(14) -0.0049(12)
C7 0.0321(16) 0.0294(12) 0.0268(14) 0.0006(11) 0.0140(13) 0.0011(11)
C8 0.0377(18) 0.0461(15) 0.0427(18) 0.0030(13) 0.0226(15) 0.0006(13)
C9 0.051(2) 0.0365(14) 0.0438(17) -0.0010(13) 0.0249(16) 0.0051(13)
C10 0.056(2) 0.0528(16) 0.0334(18) -0.0077(15) 0.0156(16) -0.0036(14)
C11 0.0391(18) 0.0540(16) 0.0296(16) 0.0025(13) 0.0128(15) 0.0030(13)

loop_
_atom_type_symbol
_atom_type_description
_atom_type_scat_dispersion_real
_atom_type_scat_dispersion_imag
_atom_type_scat_source
C C 0.0033 0.0016 'International Tables Vol C Tables 4.2.6.8 and 6.1.1.4'
H H 0.0000 0.0000 'International Tables Vol C Tables 4.2.6.8 and 6.1.1.4'
N N 0.0061 0.0033 'International Tables Vol C Tables 4.2.6.8 and 6.1.1.4'
S S 0.1246 0.1234 'International Tables Vol C Tables 4.2.6.8 and 6.1.1.4'

loop_
_geom_angle_atom_site_label_1
_geom_angle_atom_site_label_2
_geom_angle_atom_site_label_3
_geom_angle
_geom_angle_publ_flag
N1 S1 C1 103.57(11) yes
C7 N1 S1 118.43(16) yes
C7 N1 H1 111.4(16) yes
S1 N1 H1 110.4(16) yes
C6 C1 C2 119.0(2) ?
C6 C1 S1 117.4(2) ?
C2 C1 S1 123.6(2) ?
C3 C2 C1 119.7(2) ?
C3 C2 H2 120.2 ?
C1 C2 H2 120.2 ?
C2 C3 C4 122.2(2) ?
C2 C3 H3 118.9 ?
C4 C3 H3 118.9 ?
C3 C4 C5 117.0(2) ?
C3 C4 C11 121.6(2) ?
C5 C4 C11 121.4(2) ?
C6 C5 C4 121.5(2) ?
C6 C5 H5 119.3 ?
C4 C5 H5 119.3 ?
C5 C6 C1 120.7(2) ?
C5 C6 H6 119.7 ?
C1 C6 H6 119.6 ?
N1 C7 C9 105.2(2) ?
N1 C7 C10 112.3(2) ?
C9 C7 C10 110.0(2) ?
N1 C7 C8 108.2(2) ?
C9 C7 C8 110.8(2) ?
C10 C7 C8 110.1(2) ?
C7 C8 H8A 109.5 ?
C7 C8 H8B 109.5 ?
H8A C8 H8B 109.5 ?
C7 C8 H8C 109.5 ?
H8A C8 H8C 109.5 ?
H8B C8 H8C 109.5 ?
C7 C9 H9A 109.5 ?
C7 C9 H9B 109.5 ?
H9A C9 H9B 109.5 ?
C7 C9 H9C 109.5 ?
H9A C9 H9C 109.5 ?
H9B C9 H9C 109.5 ?
C7 C10 H10A 109.5 ?
C7 C10 H10B 109.5 ?
H10A C10 H10B 109.5 ?
C7 C10 H10C 109.5 ?
H10A C10 H10C 109.5 ?
H10B C10 H10C 109.5 ?
C4 C11 H11A 109.5 ?
C4 C11 H11B 109.5 ?
H11A C11 H11B 109.5 ?
C4 C11 H11C 109.5 ?
H11A C11 H11C 109.5 ?
H11B C11 H11C 109.5 ?

loop_
_geom_bond_atom_site_label_1
_geom_bond_atom_site_label_2
_geom_bond_site_symmetry_2
_geom_bond_distance
_geom_bond_publ_flag
S1 N1 . 1.694(2) yes
S1 C1 . 1.776(3) yes
N1 C7 . 1.486(3) yes
N1 H1 . 0.82(2) yes
C1 C6 . 1.390(3) ?
C1 C2 . 1.394(3) ?
C2 C3 . 1.384(3) ?
C2 H2 . 0.95 ?
C3 C4 . 1.397(3) ?
C3 H3 . 0.95 ?
C4 C5 . 1.398(3) ?
C4 C11 . 1.501(4) ?
C5 C6 . 1.379(4) ?
C5 H5 . 0.95 ?
C6 H6 . 0.95 ?
C7 C9 . 1.527(3) ?
C7 C10 . 1.529(4) ?
C7 C8 . 1.527(4) ?
C8 H8A . 0.98 ?
C8 H8B . 0.98 ?
C8 H8C . 0.98 ?
C9 H9A . 0.98 ?
C9 H9B . 0.98 ?
C9 H9C . 0.98 ?
C10 H10A . 0.98 ?
C10 H10B . 0.98 ?
C10 H10C . 0.98 ?
C11 H11A . 0.98 ?
C11 H11B . 0.98 ?
C11 H11C . 0.98 ?

loop_
_geom_hbond_atom_site_label_D
_geom_hbond_atom_site_label_H
_geom_hbond_atom_site_label_A
_geom_hbond_site_symmetry_A
_geom_hbond_distance_DH
_geom_hbond_distance_HA
_geom_hbond_distance_DA
_geom_hbond_angle_DHA
N1 H1 S1 4_545 0.82(2) 2.75(2) 3.523(3) 159(2)

loop_
_geom_torsion_atom_site_label_1
_geom_torsion_atom_site_label_2
_geom_torsion_atom_site_label_3
_geom_torsion_atom_site_label_4
_geom_torsion
C1 S1 N1 C7 -113.8(2)

loop_
_cod_related_entry_id
_cod_related_entry_database
_cod_related_entry_code
1 ChemSpider 21131654
